data_9017225
loop_
_publ_author_name
'Mills, S. J.'
'Kampf, A. R.'
'McDonald, A. M.'
'Bindi, L.'
'Christy, A. G.'
'Kolitsch, U.'
'Favreau, G.'

_publ_section_title
;
 The crystal structure of parnauite: a copper arsenate-sulphate
 with translational disorder of structural rods
;
_journal_name_full 'European Journal of Mineralogy'
_journal_page_first 693
_journal_page_last 704
_journal_volume 25
_journal_year 2013
_chemical_compound_source 'Majuba Hill, Nevada, USA'
_chemical_formula_sum 'As Cu5 H8 O15'
_chemical_name_mineral Parnauite
_space_group_IT_number 31
_space_group_name_Hall 'P 2ac -2'
_space_group_name_H-M_alt 'P m n 21'
_symmetry_space_group_name_H-M 'P m n 21'
_cell_angle_alpha 90
_cell_angle_beta 90
_cell_angle_gamma 90
_cell_formula_units_Z 2
_cell_length_a 3.0113
_cell_length_b 14.259
_cell_length_c 14.932
_cell_volume 641.152
_database_code_amcsd 0020147
_exptl_crystal_density_diffrn 3.319
_cod_data_source_file inputs/fixed/downloads/08/08594.cif
_cod_data_source_block 08594
_cod_original_formula_sum 'Cu5 As O15 H8'
_cod_database_code 9017225

loop_
_space_group_symop_operation_xyz
x,y,z
1/2+x,-y,1/2+z
-x,y,z
1/2-x,-y,1/2+z

loop_
_atom_site_aniso_label
_atom_site_aniso_U_11
_atom_site_aniso_U_22
_atom_site_aniso_U_33
_atom_site_aniso_U_12
_atom_site_aniso_U_13
_atom_site_aniso_U_23
Cu1 0.00960 0.03320 0.00820 0.00000 0.00000 0.00200
Cu2 0.02280 0.03260 0.01760 0.00000 0.00000 -0.00080
Cu3 0.01500 0.03340 0.01830 0.00000 0.00000 0.00160
Cu4 0.01350 0.05100 0.00820 0.00000 0.00000 -0.00350
Cu5 0.07000 0.04700 0.02600 0.00000 0.00000 -0.00400
Cu6 0.02500 0.02800 0.00100 0.00000 0.00000 -0.00200
As1 0.02900 0.03000 0.01800 0.00000 0.00000 -0.00400
As2 0.01200 0.02200 0.01200 0.00000 0.00000 -0.00100

loop_
_atom_site_label
_atom_site_fract_x
_atom_site_fract_y
_atom_site_fract_z
_atom_site_occupancy
_atom_site_U_iso_or_equiv
_atom_site_type_symbol
_atom_site_attached_hydrogens
Cu1 0.00000 0.13790 0.23370 1.00000 0.01700 Cu 0
Cu2 0.50000 -0.25490 0.05150 1.00000 0.02440 Cu 0
Cu3 0.00000 -0.32680 0.87330 1.00000 0.02220 Cu 0
Cu4 0.50000 0.07160 0.05480 1.00000 0.02420 Cu 0
Cu5 0.00000 -0.21180 0.22320 0.50000 0.04800 Cu 0
Cu6 0.00000 0.04230 -0.12970 0.50000 0.01800 Cu 0
As1 0.00000 -0.10590 0.18530 0.50000 0.02570 As 0
As2 0.00000 -0.07800 -0.07890 0.50000 0.01540 As 0
O1 0.50000 0.17210 0.15170 1.00000 0.01600 O 0
O2 0.00000 -0.08750 -0.19050 1.00000 0.02500 O 0
O3 0.00000 0.00640 0.13560 1.00000 0.02900 O 0
O4 0.00000 -0.19560 -0.02360 1.00000 0.04400 O 0
O5 0.50000 -0.35750 -0.04230 1.00000 0.02600 O 0
O6 0.50000 -0.16050 0.15110 1.00000 0.03300 O 0
O7 0.00000 -0.29800 0.11900 1.00000 0.08400 O 0
O8 0.50000 -0.01910 -0.04670 1.00000 0.02900 O 0
O9 0.00000 -0.10600 0.30020 1.00000 0.04400 O 0
O10 0.00000 0.29270 0.29700 1.00000 0.01700 O 0
O11 0.00000 0.14200 -0.02000 1.00000 0.08700 O 0
Wat1 0.00000 0.39600 0.06100 1.00000 0.12900 O 2
Wat2 0.00000 -0.50000 0.83000 1.00000 0.10900 O 2
Wat3 0.00000 -0.50300 0.17700 1.00000 0.17000 O 2
Wat4 0.00000 -0.31600 0.31000 1.00000 0.15000 O 2

loop_
_cod_changelog_entry_id
_cod_changelog_entry_author
_cod_changelog_entry_date
_cod_changelog_entry_text
1
;cod-tools version 3.8.0
Id: cif_guess_AMCSD_atom_types 9574 2023-05-10 09:00:05Z saulius
;
2023-05-10T18:57:58+03:00
;Derived atom types and hydrogen counts
from atom names that follow the AMCSD naming convention
(Wat == water, O-H == hydroxyl).
;

loop_
_cod_related_entry_id
_cod_related_entry_database
_cod_related_entry_code
1 AMCSD 0020147
